data_7204558
loop_
_publ_author_name
'Lee, Kwang-Ming'
'Lee, Yi-Ting'
'Lin, Ivan J. B.'

_publ_section_title
;
 Supramolecular liquid crystals of amide functionalized imidazolium
 saltsElectronic supplementary information (ESI) available: IR, proton
 and carbon NMR data for all compounds. See
 http://www.rsc.org/suppdata/jm/b2/b210562d/
;
_journal_issue 5
_journal_name_full 'Journal of Materials Chemistry'
_journal_page_first 1079
_journal_paper_doi 10.1039/b210562d
_journal_volume 13
_journal_year 2003
_chemical_formula_sum 'C19 H36 F6 N3 O P'
_chemical_formula_weight 467.48
_chemical_name_systematic
; 
? 
;
_space_group_IT_number 1
_symmetry_cell_setting triclinic
_symmetry_space_group_name_Hall 'P 1'
_symmetry_space_group_name_H-M 'P 1'
_atom_sites_solution_hydrogens geom
_atom_sites_solution_primary direct
_atom_sites_solution_secondary difmap
_audit_creation_method SHELXL-97
_cell_angle_alpha 78.042(17)
_cell_angle_beta 83.862(7)
_cell_angle_gamma 76.410(14)
_cell_formula_units_Z 4
_cell_length_a 9.3592(10)
_cell_length_b 10.577(4)
_cell_length_c 24.232(3)
_cell_measurement_reflns_used 20
_cell_measurement_temperature 293(2)
_cell_measurement_theta_max 9.51
_cell_measurement_theta_min 4.70
_cell_volume 2276.7(10)
_computing_cell_refinement 'Bruker XSCANS'
_computing_data_collection 'Bruker XSCANS'
_computing_data_reduction 'Bruker SHELXTL'
_computing_molecular_graphics 'Bruker SHELXTL'
_computing_publication_material 'Bruker SHELXTL'
_computing_structure_refinement 'Bruker SHELXTL'
_computing_structure_solution 'Bruker SHELXTL'
_diffrn_ambient_temperature 293(2)
_diffrn_measured_fraction_theta_full 0.720
_diffrn_measured_fraction_theta_max 0.720
_diffrn_measurement_device_type 'Bruker P4'
_diffrn_measurement_method '\w scans'
_diffrn_radiation_monochromator graphite
_diffrn_radiation_source 'fine-focus sealed tube'
_diffrn_radiation_type MoK\a
_diffrn_radiation_wavelength 0.71073
_diffrn_reflns_av_R_equivalents 0.5863
_diffrn_reflns_av_sigmaI/netI 0.3879
_diffrn_reflns_limit_h_max 11
_diffrn_reflns_limit_h_min 0
_diffrn_reflns_limit_k_max 12
_diffrn_reflns_limit_k_min -12
_diffrn_reflns_limit_l_max 28
_diffrn_reflns_limit_l_min -28
_diffrn_reflns_number 6160
_diffrn_reflns_theta_full 25.00
_diffrn_reflns_theta_max 25.00
_diffrn_reflns_theta_min 2.02
_diffrn_standards_interval_count 97
_diffrn_standards_number 3
_exptl_absorpt_coefficient_mu 0.185
_exptl_absorpt_correction_T_max 0.9828
_exptl_absorpt_correction_T_min 0.9323
_exptl_absorpt_correction_type empirical
_exptl_crystal_colour colorless
_exptl_crystal_density_diffrn 1.364
_exptl_crystal_density_method 'not measured'
_exptl_crystal_F_000 992
_exptl_crystal_size_max 0.5
_exptl_crystal_size_mid 0.3
_exptl_crystal_size_min 0.1
_refine_diff_density_max 0.487
_refine_diff_density_min -0.246
_refine_diff_density_rms 0.048
_refine_ls_extinction_method none
_refine_ls_goodness_of_fit_ref 1.011
_refine_ls_hydrogen_treatment mixed
_refine_ls_matrix_type full
_refine_ls_number_parameters 505
_refine_ls_number_reflns 5771
_refine_ls_number_restraints 0
_refine_ls_restrained_S_all 1.011
_refine_ls_R_factor_all 0.1817
_refine_ls_R_factor_gt 0.0958
_refine_ls_shift/su_max 0.151
_refine_ls_shift/su_mean 0.034
_refine_ls_structure_factor_coef Fsqd
_refine_ls_weighting_details 'calc w=1/[\s^2^(Fo^2^)+(0.1000P)^2^+0.0000P] where P=(Fo^2^+2Fc^2^)/3'
_refine_ls_weighting_scheme calc
_refine_ls_wR_factor_gt 0.2523
_refine_ls_wR_factor_ref 0.3117
_reflns_number_gt 2769
_reflns_number_total 5771
_reflns_threshold_expression >2sigma(I)
_cod_data_source_file b210562d.txt
_cod_data_source_block 001
_cod_depositor_comments
;
The following automatic conversions were performed:
'_symmetry_cell_setting' value 'Triclinic' changed to 'triclinic'
according to '/home/saulius/struct/CIF-dictionaries/cif_core.dic'
dictionary named 'cif_core.dic' version 2.4.1 from 2010-06-29.

Automatic conversion script
Id: cif_fix_enum 1527 2010-12-29 10:47:43Z saulius 
;
_cod_original_sg_symbol_H-M 'P-1   '
_cod_database_code 7204558

loop_
_symmetry_equiv_pos_as_xyz
'x, y, z'

loop_
_atom_site_label
_atom_site_type_symbol
_atom_site_fract_x
_atom_site_fract_y
_atom_site_fract_z
_atom_site_U_iso_or_equiv
_atom_site_adp_type
_atom_site_occupancy
_atom_site_symmetry_multiplicity
_atom_site_calc_flag
_atom_site_refinement_flags
_atom_site_disorder_assembly
_atom_site_disorder_group
P1 P 0.3593(2) 0.4173(2) 0.13550(10) 0.0757(6) Uani 1 1 d . . .
P2 P 0.9097(2) -0.0587(2) 0.17123(10) 0.0850(7) Uani 1 1 d . . .
N4 N 0.5567(6) -0.1366(5) 0.1036(3) 0.0652(15) Uani 1 1 d . . .
O2 O 0.4884(5) -0.1555(5) -0.0010(2) 0.0773(14) Uani 1 1 d . . .
F16 F 0.4610(5) 0.2796(4) 0.1260(2) 0.1101(17) Uani 1 1 d . . .
C18 C 0.4986(7) -0.0351(7) 0.1295(3) 0.0635(18) Uani 1 1 d . . .
H18A H 0.5251 0.0465 0.1212 0.076 Uiso 1 1 calc R . .
O1 O 0.9881(4) 0.2568(5) -0.0052(2) 0.0825(15) Uani 1 1 d . . .
N1 N 0.7977(6) 0.3797(6) 0.0699(3) 0.0663(15) Uani 1 1 d . . .
N5 N 0.3988(6) -0.0675(6) 0.1685(3) 0.0706(16) Uani 1 1 d . . .
F25 F 0.9151(7) 0.0613(6) 0.1979(3) 0.144(2) Uani 1 1 d . . .
F24 F 0.8078(7) 0.0334(6) 0.1251(3) 0.142(2) Uani 1 1 d . . .
F15 F 0.2580(5) 0.5540(5) 0.1434(3) 0.132(2) Uani 1 1 d . . .
N6 N 0.7236(6) -0.1832(6) -0.0349(3) 0.0835(19) Uani 1 1 d . . .
H6A H 0.7025 -0.1942 -0.0670 0.100 Uiso 1 1 calc R . .
H6B H 0.8133 -0.1865 -0.0287 0.100 Uiso 1 1 calc R . .
C22 C 0.6182(7) -0.1613(7) 0.0050(3) 0.0693(19) Uani 1 1 d . . .
C19 C 0.4885(9) -0.2376(7) 0.1276(3) 0.080(2) Uani 1 1 d . . .
H19A H 0.5072 -0.3208 0.1180 0.095 Uiso 1 1 calc R . .
C5 C 0.8618(7) 0.2448(7) -0.0039(3) 0.0673(18) Uani 1 1 d . . .
C21 C 0.6701(7) -0.1394(8) 0.0581(3) 0.072(2) Uani 1 1 d . . .
H21A H 0.7544 -0.2097 0.0699 0.086 Uiso 1 1 calc R . .
H21B H 0.7019 -0.0562 0.0502 0.086 Uiso 1 1 calc R . .
N3 N 0.8174(6) 0.1683(7) -0.0325(3) 0.088(2) Uani 1 1 d . . .
H3A H 0.8797 0.1230 -0.0536 0.106 Uiso 1 1 calc R . .
H3B H 0.7262 0.1640 -0.0298 0.106 Uiso 1 1 calc R . .
C1 C 0.8092(7) 0.3394(7) 0.1251(4) 0.0693(19) Uani 1 1 d . . .
H1A H 0.7780 0.2661 0.1466 0.083 Uiso 1 1 calc R . .
N2 N 0.8710(6) 0.4182(6) 0.1446(3) 0.0730(17) Uani 1 1 d . . .
C6 C 0.8949(10) 0.4116(10) 0.2043(4) 0.109(3) Uani 1 1 d . . .
H6C H 0.9910 0.4289 0.2070 0.130 Uiso 1 1 calc R . .
H6D H 0.8938 0.3231 0.2253 0.130 Uiso 1 1 calc R . .
C4 C 0.7396(7) 0.3147(8) 0.0320(3) 0.074(2) Uani 1 1 d . . .
H4A H 0.6711 0.3803 0.0078 0.088 Uiso 1 1 calc R . .
H4B H 0.6865 0.2510 0.0543 0.088 Uiso 1 1 calc R . .
F26 F 0.9041(8) -0.1775(6) 0.1430(3) 0.168(3) Uani 1 1 d . . .
F23 F 0.7716(8) -0.0846(10) 0.2042(4) 0.206(4) Uani 1 1 d . . .
C20 C 0.3895(9) -0.1947(7) 0.1678(4) 0.080(2) Uani 1 1 d . . .
H20A H 0.3265 -0.2423 0.1909 0.096 Uiso 1 1 calc R . .
F22 F 1.0472(6) -0.0319(10) 0.1328(3) 0.191(4) Uani 1 1 d . . .
F14 F 0.2811(10) 0.3537(6) 0.1875(4) 0.227(5) Uani 1 1 d . . .
C2 C 0.8543(7) 0.4893(8) 0.0539(4) 0.078(2) Uani 1 1 d . . .
H2A H 0.8598 0.5390 0.0176 0.094 Uiso 1 1 calc R . .
C31 C -0.0897(14) 0.3461(11) 0.5585(5) 0.139(4) Uani 1 1 d . . .
H31A H -0.1847 0.3731 0.5421 0.167 Uiso 1 1 calc R . .
H31B H -0.0405 0.4190 0.5456 0.167 Uiso 1 1 calc R . .
F21 F 1.0103(9) -0.1484(7) 0.2159(3) 0.186(4) Uani 1 1 d . . .
C23 C 0.3084(8) 0.0235(8) 0.2031(3) 0.082(2) Uani 1 1 d . . .
H23A H 0.2064 0.0376 0.1945 0.099 Uiso 1 1 calc R . .
H23B H 0.3368 0.1081 0.1922 0.099 Uiso 1 1 calc R . .
C8 C 0.7959(12) 0.5108(11) 0.2903(5) 0.131(4) Uani 1 1 d . . .
H8A H 0.8898 0.5324 0.2929 0.157 Uiso 1 1 calc R . .
H8B H 0.7993 0.4220 0.3117 0.157 Uiso 1 1 calc R . .
C3 C 0.9013(8) 0.5127(8) 0.1010(4) 0.081(2) Uani 1 1 d . . .
H3C H 0.9462 0.5811 0.1030 0.098 Uiso 1 1 calc R . .
F13 F 0.2461(7) 0.3957(10) 0.1021(5) 0.268(6) Uani 1 1 d . . .
F12 F 0.4745(7) 0.4389(8) 0.1698(4) 0.189(4) Uani 1 1 d . . .
C13 C 0.4666(15) 0.7784(15) 0.4945(6) 0.165(5) Uani 1 1 d . . .
H13A H 0.3706 0.7684 0.4868 0.198 Uiso 1 1 calc R . .
H13B H 0.4745 0.8674 0.4762 0.198 Uiso 1 1 calc R . .
F11 F 0.4457(8) 0.4887(6) 0.0850(3) 0.183(3) Uani 1 1 d . . .
C7 C 0.7777(10) 0.5110(9) 0.2303(4) 0.103(3) Uani 1 1 d . . .
H7A H 0.7783 0.5989 0.2086 0.123 Uiso 1 1 calc R . .
H7B H 0.6822 0.4929 0.2274 0.123 Uiso 1 1 calc R . .
C24 C 0.3185(12) -0.0203(9) 0.2646(4) 0.113(3) Uani 1 1 d . . .
H24A H 0.4195 -0.0328 0.2743 0.136 Uiso 1 1 calc R . .
H24B H 0.2888 -0.1042 0.2766 0.136 Uiso 1 1 calc R . .
C25 C 0.2185(11) 0.0839(10) 0.2947(4) 0.114(3) Uani 1 1 d . . .
H25A H 0.2515 0.1662 0.2823 0.136 Uiso 1 1 calc R . .
H25B H 0.1198 0.0989 0.2823 0.136 Uiso 1 1 calc R . .
C10 C 0.6836(14) 0.6021(14) 0.3789(6) 0.158(5) Uani 1 1 d . . .
H10A H 0.6804 0.5130 0.3987 0.190 Uiso 1 1 calc R . .
H10B H 0.7789 0.6171 0.3845 0.190 Uiso 1 1 calc R . .
C15 C 0.368(2) 0.853(2) 0.5871(8) 0.223(8) Uani 1 1 d . . .
H15A H 0.2720 0.8411 0.5810 0.268 Uiso 1 1 calc R . .
H15B H 0.3722 0.9423 0.5675 0.268 Uiso 1 1 calc R . .
C32 C -0.1198(15) 0.3372(12) 0.6200(5) 0.154(5) Uani 1 1 d . . .
H32A H -0.1702 0.2652 0.6332 0.184 Uiso 1 1 calc R . .
H32B H -0.0252 0.3103 0.6368 0.184 Uiso 1 1 calc R . .
C27 C 0.1188(13) 0.1631(11) 0.3855(4) 0.125(4) Uani 1 1 d . . .
H27A H 0.1600 0.2409 0.3724 0.151 Uiso 1 1 calc R . .
H27B H 0.0207 0.1846 0.3717 0.151 Uiso 1 1 calc R . .
C29 C 0.0145(13) 0.2522(10) 0.4727(5) 0.131(4) Uani 1 1 d . . .
H29A H 0.0585 0.3282 0.4592 0.157 Uiso 1 1 calc R . .
H29B H -0.0825 0.2751 0.4579 0.157 Uiso 1 1 calc R . .
C26 C 0.2100(14) 0.0547(11) 0.3565(4) 0.141(4) Uani 1 1 d . . .
H26A H 0.3093 0.0336 0.3691 0.170 Uiso 1 1 calc R . .
H26B H 0.1700 -0.0239 0.3690 0.170 Uiso 1 1 calc R . .
C33 C -0.2021(18) 0.4476(14) 0.6435(5) 0.182(6) Uani 1 1 d . . .
H33A H -0.1505 0.5189 0.6305 0.218 Uiso 1 1 calc R . .
H33B H -0.2956 0.4753 0.6259 0.218 Uiso 1 1 calc R . .
C9 C 0.6775(13) 0.6051(12) 0.3168(5) 0.135(4) Uani 1 1 d . . .
H9A H 0.5834 0.5879 0.3110 0.162 Uiso 1 1 calc R . .
H9B H 0.6796 0.6941 0.2967 0.162 Uiso 1 1 calc R . .
C12 C 0.5743(16) 0.6889(15) 0.4657(6) 0.169(5) Uani 1 1 d . . .
H12A H 0.6701 0.7008 0.4726 0.202 Uiso 1 1 calc R . .
H12B H 0.5683 0.5999 0.4848 0.202 Uiso 1 1 calc R . .
C30 C -0.0072(16) 0.2386(12) 0.5332(5) 0.154(5) Uani 1 1 d . . .
H30A H -0.0541 0.1643 0.5467 0.185 Uiso 1 1 calc R . .
H30B H 0.0896 0.2134 0.5481 0.185 Uiso 1 1 calc R . .
C28 C 0.1024(15) 0.1437(11) 0.4456(5) 0.147(4) Uani 1 1 d . . .
H28A H 0.2003 0.1210 0.4595 0.176 Uiso 1 1 calc R . .
H28B H 0.0592 0.0671 0.4587 0.176 Uiso 1 1 calc R . .
C34 C -0.2350(17) 0.4424(14) 0.7021(5) 0.182(6) Uani 1 1 d . . .
H34A H -0.2891 0.5276 0.7086 0.273 Uiso 1 1 calc R . .
H34B H -0.1450 0.4183 0.7212 0.273 Uiso 1 1 calc R . .
H34C H -0.2931 0.3776 0.7163 0.273 Uiso 1 1 calc R . .
C11 C 0.5750(14) 0.6911(13) 0.4057(6) 0.152(5) Uani 1 1 d . . .
H11A H 0.4799 0.6779 0.3987 0.182 Uiso 1 1 calc R . .
H11B H 0.5806 0.7799 0.3864 0.182 Uiso 1 1 calc R . .
C16 C 0.362(3) 0.859(3) 0.6435(8) 0.293(14) Uani 1 1 d . . .
H16A H 0.3520 0.7712 0.6628 0.352 Uiso 1 1 calc R . .
H16B H 0.4613 0.8641 0.6499 0.352 Uiso 1 1 calc R . .
C14 C 0.465(2) 0.7726(17) 0.5565(6) 0.192(6) Uani 1 1 d . . .
H14A H 0.4569 0.6831 0.5741 0.231 Uiso 1 1 calc R . .
H14B H 0.5619 0.7805 0.5636 0.231 Uiso 1 1 calc R . .
C17 C 0.284(4) 0.932(3) 0.6714(12) 0.38(2) Uani 1 1 d . . .
H17D H 0.3112 0.9069 0.7098 0.575 Uiso 1 1 calc R . .
H17A H 0.1833 0.9269 0.6699 0.575 Uiso 1 1 calc R . .
H17B H 0.2940 1.0214 0.6567 0.575 Uiso 1 1 calc R . .

loop_
_atom_site_aniso_label
_atom_site_aniso_U_11
_atom_site_aniso_U_22
_atom_site_aniso_U_33
_atom_site_aniso_U_23
_atom_site_aniso_U_13
_atom_site_aniso_U_12
P1 0.0643(11) 0.0708(12) 0.0957(16) -0.0302(11) 0.0107(11) -0.0163(10)
P2 0.0770(14) 0.0886(16) 0.0957(17) -0.0315(13) -0.0152(13) -0.0139(12)
N4 0.063(3) 0.058(3) 0.078(4) -0.020(3) -0.009(3) -0.013(3)
O2 0.055(3) 0.100(4) 0.088(4) -0.036(3) -0.004(2) -0.024(3)
F16 0.103(3) 0.068(3) 0.154(5) -0.038(3) 0.040(3) -0.017(3)
C18 0.063(4) 0.059(4) 0.078(5) -0.030(4) -0.009(4) -0.016(4)
O1 0.044(2) 0.107(4) 0.104(4) -0.037(3) 0.008(2) -0.021(3)
N1 0.054(3) 0.062(3) 0.086(5) -0.023(3) 0.008(3) -0.017(3)
N5 0.071(4) 0.071(4) 0.075(4) -0.028(3) -0.005(3) -0.015(3)
F25 0.178(5) 0.119(4) 0.153(5) -0.070(4) -0.050(4) -0.013(4)
F24 0.157(5) 0.105(4) 0.175(6) 0.001(4) -0.088(5) -0.038(4)
F15 0.104(3) 0.087(3) 0.194(6) -0.052(4) 0.032(4) 0.001(3)
N6 0.058(3) 0.112(5) 0.087(5) -0.042(4) 0.004(3) -0.014(3)
C22 0.053(4) 0.068(4) 0.093(6) -0.031(4) -0.007(4) -0.012(3)
C19 0.102(6) 0.058(4) 0.079(6) -0.013(4) -0.005(5) -0.017(4)
C5 0.050(4) 0.075(5) 0.072(5) -0.012(4) 0.007(3) -0.010(4)
C21 0.055(4) 0.081(5) 0.090(5) -0.034(4) -0.002(4) -0.019(4)
N3 0.059(3) 0.125(6) 0.095(5) -0.053(4) 0.009(3) -0.023(4)
C1 0.067(4) 0.066(4) 0.068(5) -0.005(4) 0.007(4) -0.013(4)
N2 0.067(4) 0.067(4) 0.085(5) -0.025(4) -0.007(3) -0.006(3)
C6 0.093(6) 0.118(8) 0.120(8) -0.045(6) -0.016(6) -0.010(6)
C4 0.051(4) 0.087(5) 0.088(6) -0.023(4) -0.002(4) -0.020(4)
F26 0.218(7) 0.108(4) 0.203(7) -0.061(4) -0.098(6) -0.022(5)
F23 0.139(5) 0.328(12) 0.170(7) -0.045(8) 0.023(5) -0.106(6)
C20 0.098(6) 0.067(5) 0.084(6) -0.008(4) -0.006(5) -0.039(5)
F22 0.116(4) 0.333(11) 0.172(7) -0.137(7) 0.030(4) -0.082(5)
F14 0.280(9) 0.100(4) 0.258(10) -0.032(5) 0.180(8) -0.042(6)
C2 0.071(4) 0.079(5) 0.080(6) -0.011(4) 0.009(4) -0.016(4)
C31 0.173(10) 0.127(9) 0.117(9) -0.041(7) 0.017(8) -0.027(9)
F21 0.226(7) 0.136(5) 0.199(8) 0.002(5) -0.130(7) -0.026(5)
C23 0.080(5) 0.086(5) 0.083(6) -0.026(4) 0.006(4) -0.018(4)
C8 0.139(9) 0.150(10) 0.109(9) -0.051(7) -0.012(7) -0.018(8)
C3 0.065(4) 0.072(5) 0.110(7) -0.024(5) 0.006(5) -0.019(4)
F13 0.114(5) 0.336(11) 0.427(16) -0.296(12) -0.095(7) 0.035(6)
F12 0.143(5) 0.209(7) 0.245(9) -0.115(7) -0.063(6) -0.011(5)
C13 0.166(11) 0.190(14) 0.139(12) -0.070(10) 0.006(9) -0.012(10)
F11 0.203(6) 0.104(4) 0.186(7) -0.003(4) 0.093(6) 0.008(4)
C7 0.105(6) 0.102(7) 0.105(8) -0.029(5) -0.012(5) -0.020(6)
C24 0.148(8) 0.092(6) 0.096(7) -0.033(5) 0.015(6) -0.018(6)
C25 0.142(8) 0.124(8) 0.081(7) -0.040(6) -0.003(6) -0.025(7)
C10 0.154(10) 0.196(13) 0.134(11) -0.073(10) 0.003(8) -0.028(10)
C15 0.221(18) 0.27(2) 0.198(18) -0.135(17) 0.033(14) -0.039(15)
C32 0.187(11) 0.153(11) 0.132(10) -0.067(9) 0.052(9) -0.051(10)
C27 0.161(9) 0.134(9) 0.085(7) -0.043(6) 0.005(6) -0.023(8)
C29 0.151(9) 0.119(8) 0.128(9) -0.057(7) 0.015(7) -0.019(7)
C26 0.191(11) 0.121(9) 0.097(8) -0.032(7) 0.040(7) -0.019(8)
C33 0.240(15) 0.192(13) 0.116(10) -0.088(10) 0.005(10) -0.007(12)
C9 0.143(9) 0.140(10) 0.117(9) -0.049(7) -0.002(7) -0.005(8)
C12 0.186(13) 0.200(14) 0.110(10) -0.044(10) 0.000(9) -0.014(11)
C30 0.217(13) 0.149(11) 0.093(8) -0.050(7) 0.028(8) -0.026(10)
C28 0.196(12) 0.135(10) 0.100(9) -0.034(7) 0.030(8) -0.025(9)
C34 0.230(14) 0.194(14) 0.115(10) -0.055(9) 0.032(10) -0.031(12)
C11 0.148(10) 0.164(12) 0.140(11) -0.064(9) 0.004(8) -0.002(9)
C16 0.42(4) 0.39(3) 0.133(15) -0.140(19) 0.072(18) -0.16(3)
C14 0.227(17) 0.236(18) 0.113(11) -0.049(11) 0.006(10) -0.041(15)
C17 0.50(5) 0.54(5) 0.24(3) -0.23(3) 0.13(3) -0.28(4)

loop_
_atom_type_symbol
_atom_type_description
_atom_type_scat_dispersion_real
_atom_type_scat_dispersion_imag
_atom_type_scat_source
C C 0.0033 0.0016 'International Tables Vol C Tables 4.2.6.8 and 6.1.1.4'
H H 0.0000 0.0000 'International Tables Vol C Tables 4.2.6.8 and 6.1.1.4'
N N 0.0061 0.0033 'International Tables Vol C Tables 4.2.6.8 and 6.1.1.4'
O O 0.0106 0.0060 'International Tables Vol C Tables 4.2.6.8 and 6.1.1.4'
F F 0.0171 0.0103 'International Tables Vol C Tables 4.2.6.8 and 6.1.1.4'
P P 0.1023 0.0942 'International Tables Vol C Tables 4.2.6.8 and 6.1.1.4'

loop_
_geom_angle_atom_site_label_1
_geom_angle_atom_site_label_2
_geom_angle_atom_site_label_3
_geom_angle
_geom_angle_site_symmetry_1
_geom_angle_site_symmetry_3
_geom_angle_publ_flag
F13 P1 F14 87.7(6) . . ?
F13 P1 F12 179.8(8) . . ?
F14 P1 F12 92.1(6) . . ?
F13 P1 F11 96.7(7) . . ?
F14 P1 F11 175.2(5) . . ?
F12 P1 F11 83.5(5) . . ?
F13 P1 F15 89.5(4) . . ?
F14 P1 F15 88.3(4) . . ?
F12 P1 F15 90.6(4) . . ?
F11 P1 F15 90.0(3) . . ?
F13 P1 F16 89.5(4) . . ?
F14 P1 F16 92.6(3) . . ?
F12 P1 F16 90.5(3) . . ?
F11 P1 F16 89.2(3) . . ?
F15 P1 F16 178.6(4) . . ?
F23 P2 F21 93.8(5) . . ?
F23 P2 F25 94.9(5) . . ?
F21 P2 F25 89.0(4) . . ?
F23 P2 F22 175.5(4) . . ?
F21 P2 F22 89.7(5) . . ?
F25 P2 F22 87.9(4) . . ?
F23 P2 F26 85.8(5) . . ?
F21 P2 F26 92.1(4) . . ?
F25 P2 F26 178.7(4) . . ?
F22 P2 F26 91.4(4) . . ?
F23 P2 F24 86.6(4) . . ?
F21 P2 F24 179.5(5) . . ?
F25 P2 F24 91.0(3) . . ?
F22 P2 F24 89.8(4) . . ?
F26 P2 F24 87.9(3) . . ?
C18 N4 C19 107.3(6) . . ?
C18 N4 C21 126.4(6) . . ?
C19 N4 C21 126.2(6) . . ?
N5 C18 N4 109.8(6) . . ?
C1 N1 C2 107.9(6) . . ?
C1 N1 C4 126.4(6) . . ?
C2 N1 C4 125.7(7) . . ?
C18 N5 C20 108.2(6) . . ?
C18 N5 C23 123.9(6) . . ?
C20 N5 C23 127.7(7) . . ?
O2 C22 N6 123.3(7) . . ?
O2 C22 C21 122.5(7) . . ?
N6 C22 C21 114.2(5) . . ?
C20 C19 N4 107.6(7) . . ?
O1 C5 N3 124.3(6) . . ?
O1 C5 C4 122.5(7) . . ?
N3 C5 C4 113.2(5) . . ?
N4 C21 C22 112.4(5) . . ?
N2 C1 N1 109.6(7) . . ?
C1 N2 C3 108.3(7) . . ?
C1 N2 C6 126.2(8) . . ?
C3 N2 C6 125.4(7) . . ?
N2 C6 C7 111.5(7) . . ?
N1 C4 C5 111.2(5) . . ?
C19 C20 N5 107.1(7) . . ?
N1 C2 C3 106.8(7) . . ?
C30 C31 C32 123.6(11) . . ?
N5 C23 C24 115.5(6) . . ?
C7 C8 C9 114.7(9) . . ?
N2 C3 C2 107.4(7) . . ?
C12 C13 C14 122.1(14) . . ?
C8 C7 C6 114.4(8) . . ?
C23 C24 C25 109.3(7) . . ?
C26 C25 C24 117.0(9) . . ?
C11 C10 C9 119.3(12) . . ?
C14 C15 C16 130(2) . . ?
C33 C32 C31 121.6(13) . . ?
C28 C27 C26 120.4(10) . . ?
C30 C29 C28 121.9(11) . . ?
C25 C26 C27 116.1(9) . . ?
C34 C33 C32 123.3(14) . . ?
C8 C9 C10 117.2(10) . . ?
C11 C12 C13 122.7(13) . . ?
C31 C30 C29 121.0(11) . . ?
C27 C28 C29 119.2(10) . . ?
C10 C11 C12 121.0(12) . . ?
C17 C16 C15 132(4) . . ?
C15 C14 C13 126.3(17) . . ?

loop_
_geom_bond_atom_site_label_1
_geom_bond_atom_site_label_2
_geom_bond_distance
_geom_bond_site_symmetry_2
_geom_bond_publ_flag
P1 F13 1.484(6) . ?
P1 F14 1.503(7) . ?
P1 F12 1.514(6) . ?
P1 F11 1.553(7) . ?
P1 F15 1.567(5) . ?
P1 F16 1.588(5) . ?
P2 F23 1.496(7) . ?
P2 F21 1.527(6) . ?
P2 F25 1.552(5) . ?
P2 F22 1.552(7) . ?
P2 F26 1.563(6) . ?
P2 F24 1.565(5) . ?
N4 C18 1.332(8) . ?
N4 C19 1.368(9) . ?
N4 C21 1.447(9) . ?
O2 C22 1.225(7) . ?
C18 N5 1.307(8) . ?
O1 C5 1.215(7) . ?
N1 C1 1.325(9) . ?
N1 C2 1.354(9) . ?
N1 C4 1.468(8) . ?
N5 C20 1.372(8) . ?
N5 C23 1.465(9) . ?
N6 C22 1.319(9) . ?
C22 C21 1.500(9) . ?
C19 C20 1.343(11) . ?
C5 N3 1.326(8) . ?
C5 C4 1.506(10) . ?
C1 N2 1.304(8) . ?
N2 C3 1.351(9) . ?
N2 C6 1.473(11) . ?
C6 C7 1.514(12) . ?
C2 C3 1.354(10) . ?
C31 C30 1.430(14) . ?
C31 C32 1.474(15) . ?
C23 C24 1.474(12) . ?
C8 C7 1.480(13) . ?
C8 C9 1.493(14) . ?
C13 C12 1.440(17) . ?
C13 C14 1.489(18) . ?
C24 C25 1.525(12) . ?
C25 C26 1.463(13) . ?
C10 C11 1.416(15) . ?
C10 C9 1.505(15) . ?
C15 C14 1.36(2) . ?
C15 C16 1.37(2) . ?
C32 C33 1.428(15) . ?
C27 C28 1.425(14) . ?
C27 C26 1.510(13) . ?
C29 C30 1.440(15) . ?
C29 C28 1.476(13) . ?
C33 C34 1.412(16) . ?
C12 C11 1.449(16) . ?
C16 C17 1.20(3) . ?
